data_2244055
loop_
_publ_author_name
'Chaudhri, Nivedita'
'Br\"uckner, Christian'
'Zeller, Matthias'

_publ_section_title
;
 Crystal structure of
 <i>cis</i>-7,8-dihydroxy-5,10,15,20-tetraphenylchlorin and its
 zinc(II)--ethylenediamine complex
;
_journal_issue 4
_journal_name_full 'Acta Crystallographica Section E'
_journal_page_first
;
;
_journal_paper_doi 10.1107/S2056989022002729
_journal_volume 78
_journal_year 2022
_chemical_formula_iupac '[Zn (C44 H30 N4 O2)], C2 H8 N2, 0.136C H4 O'
_chemical_formula_moiety 'C46 H38 N6 O2 Zn, 0.136(C H4 O)'
_chemical_formula_sum 'C46.14 H38.54 N6 O2.14 Zn'
_chemical_formula_weight 776.57
_chemical_name_common
;
[Chlorin(2-)]zinc(II)--ethylenediamine--methanol (1/1/0.136)
;
_chemical_name_systematic
'[<i>cis</i>-7,8-Dihydroxy-5,10,15,20-tetraphenylchlorinato(2-)]zinc(II)--ethylenediamine--methanol (1/1/0.136)'
_space_group_crystal_system monoclinic
_space_group_IT_number 14
_space_group_name_Hall '-P 2ybc'
_space_group_name_H-M_alt 'P 1 21/c 1'
_atom_sites_solution_hydrogens mixed
_atom_sites_solution_primary direct
_atom_sites_solution_secondary difmap
_audit_creation_method SHELXL-2018/3
_cell_angle_alpha 90
_cell_angle_beta 95.1464(11)
_cell_angle_gamma 90
_cell_formula_units_Z 4
_cell_length_a 10.1249(3)
_cell_length_b 13.5400(4)
_cell_length_c 27.0447(8)
_cell_measurement_reflns_used 9950
_cell_measurement_temperature 150(2)
_cell_measurement_theta_max 79.4169
_cell_measurement_theta_min 3.2815
_cell_volume 3692.64(19)
_computing_cell_refinement
;
SAINT (Bruker, 2019)
;
_computing_data_collection
;
APEX3 (Bruker, 2019)
;
_computing_data_reduction
;
SAINT (Bruker, 2019)
;
_computing_molecular_graphics
;
Mercury (Macrae <i>et al.</i>,  2020)
;
_computing_publication_material
;
publCIF (Westrip, 2010)
;
_computing_structure_refinement
;
<i>SHELXL2018/3</i> (Sheldrick, 2015b),
<i>ShelXle</i> (H\"ubschle <i>et al.</i>,  2011)
;
_computing_structure_solution
;
SHELXS97 (Sheldrick, 2008)
;
_diffrn_ambient_temperature 150(2)
_diffrn_detector_area_resol_mean 7.4074
_diffrn_measured_fraction_theta_full 0.985
_diffrn_measured_fraction_theta_max 0.941
_diffrn_measurement_device_type
;
Bruker AXS D8 Quest diffractometer with PhotonIII-C14 charge-integrating and
photon counting pixel array detector
;
_diffrn_measurement_method 'omega and phi scans'
_diffrn_radiation_monochromator 'laterally graded multilayer (Goebel) mirror'
_diffrn_radiation_type CuK\a
_diffrn_radiation_wavelength 1.54178
_diffrn_reflns_av_R_equivalents 0.0237
_diffrn_reflns_av_unetI/netI 0.0231
_diffrn_reflns_limit_h_max 11
_diffrn_reflns_limit_h_min -12
_diffrn_reflns_limit_k_max 15
_diffrn_reflns_limit_k_min -16
_diffrn_reflns_limit_l_max 34
_diffrn_reflns_limit_l_min -29
_diffrn_reflns_number 21319
_diffrn_reflns_theta_full 67.679
_diffrn_reflns_theta_max 79.470
_diffrn_reflns_theta_min 3.281
_diffrn_source 'I-mu-S microsource X-ray tube'
_diffrn_source_current '1.0 mA'
_diffrn_source_voltage '50 kV'
_exptl_absorpt_coefficient_mu 1.316
_exptl_absorpt_correction_T_max 0.7543
_exptl_absorpt_correction_T_min 0.6058
_exptl_absorpt_correction_type multi-scan
_exptl_absorpt_process_details
;
(SADABS; Krause <i>et al.</i>,  2015)
;
_exptl_crystal_colour black
_exptl_crystal_density_diffrn 1.397
_exptl_crystal_description block
_exptl_crystal_F_000 1618
_exptl_crystal_size_max 0.270
_exptl_crystal_size_mid 0.250
_exptl_crystal_size_min 0.180
_refine_diff_density_max 0.310
_refine_diff_density_min -0.435
_refine_ls_extinction_method none
_refine_ls_goodness_of_fit_ref 1.040
_refine_ls_hydrogen_treatment mixed
_refine_ls_matrix_type full
_refine_ls_number_parameters 549
_refine_ls_number_reflns 7551
_refine_ls_number_restraints 17
_refine_ls_restrained_S_all 1.039
_refine_ls_R_factor_all 0.0337
_refine_ls_R_factor_gt 0.0314
_refine_ls_shift/su_max 0.001
_refine_ls_shift/su_mean 0.000
_refine_ls_structure_factor_coef Fsqd
_refine_ls_weighting_details 'w=1/[\s^2^(Fo^2^)+(0.0454P)^2^+1.8191P] where P=(Fo^2^+2Fc^2^)/3'
_refine_ls_weighting_scheme calc
_refine_ls_wR_factor_gt 0.0857
_refine_ls_wR_factor_ref 0.0875
_reflns_number_gt 7037
_reflns_number_total 7551
_reflns_threshold_expression 'I > 2\s(I)'
_cod_data_source_file dj2044sup1.cif
_cod_data_source_block 2PhZn
_cod_original_sg_symbol_H-M 'P 21/c'
_cod_database_code 2244055
_shelx_space_group_comment
;
The symmetry employed for this shelxl refinement is uniquely defined
by the following loop, which should always be used as a source of
symmetry information in preference to the above space-group names.
They are only intended as comments.
;
_shelx_estimated_absorpt_t_min 0.718
_shelx_estimated_absorpt_t_max 0.798

loop_
_space_group_symop_operation_xyz
'x, y, z'
'-x, y+1/2, -z+1/2'
'-x, -y, -z'
'x, -y-1/2, z-1/2'

loop_
_atom_site_type_symbol
_atom_site_label
_atom_site_fract_x
_atom_site_fract_y
_atom_site_fract_z
_atom_site_U_iso_or_equiv
_atom_site_adp_type
_atom_site_calc_flag
_atom_site_occupancy
_atom_site_disorder_assembly
_atom_site_disorder_group
Zn Zn1 0.70722(2) 0.44915(2) 0.36168(2) 0.01832(7) Uani d 1 . .
O O1 0.62030(12) 0.47166(9) 0.54271(4) 0.0308(2) Uani d 1 . .
H H1 0.6482(10) 0.4528(15) 0.5775(9) 0.046 Uiso calc 1 . .
O O2 0.56022(12) 0.65470(9) 0.51056(4) 0.0328(3) Uani d 1 . .
H H2A 0.4922(17) 0.6092(15) 0.4949(8) 0.049 Uiso calc 1 . .
N N1 0.73694(12) 0.51455(9) 0.43385(4) 0.0204(2) Uani d 1 . .
N N2 0.68821(12) 0.58909(9) 0.33244(4) 0.0202(2) Uani d 1 . .
N N3 0.73798(12) 0.39779(9) 0.29110(4) 0.0192(2) Uani d 1 . .
N N4 0.80823(12) 0.32619(9) 0.39012(4) 0.0201(2) Uani d 1 . .
C C1 0.76495(14) 0.46245(11) 0.47647(5) 0.0211(3) Uani d 1 . .
C C2 0.72768(15) 0.51995(12) 0.52170(5) 0.0247(3) Uani d 1 . .
H H2 0.805841 0.525874 0.546886 0.030 Uiso calc 1 . .
C C3 0.68812(16) 0.62230(12) 0.49999(5) 0.0256(3) Uani d 1 . .
H H3 0.755257 0.671994 0.513274 0.031 Uiso calc 1 . .
C C4 0.70045(14) 0.60845(11) 0.44448(5) 0.0217(3) Uani d 1 . .
C C5 0.67805(14) 0.68419(11) 0.41046(5) 0.0221(3) Uani d 1 . .
C C6 0.67411(14) 0.67471(11) 0.35816(5) 0.0214(3) Uani d 1 . .
C C7 0.65058(16) 0.75574(11) 0.32390(6) 0.0273(3) Uani d 1 . .
H H7 0.638690 0.823086 0.332289 0.033 Uiso calc 1 . .
C C8 0.64860(16) 0.71772(11) 0.27743(6) 0.0274(3) Uani d 1 . .
H H8 0.635401 0.753563 0.247193 0.033 Uiso calc 1 . .
C C9 0.67021(14) 0.61307(11) 0.28244(5) 0.0216(3) Uani d 1 . .
C C10 0.66810(14) 0.54655(11) 0.24303(5) 0.0212(3) Uani d 1 . .
C C11 0.69457(14) 0.44448(11) 0.24758(5) 0.0207(3) Uani d 1 . .
C C12 0.68755(15) 0.37502(12) 0.20741(5) 0.0255(3) Uani d 1 . .
H H12 0.658048 0.388023 0.173700 0.031 Uiso calc 1 . .
C C13 0.73118(15) 0.28702(11) 0.22677(5) 0.0246(3) Uani d 1 . .
H H13 0.737737 0.226813 0.209116 0.030 Uiso calc 1 . .
C C14 0.76550(14) 0.30210(11) 0.27891(5) 0.0200(3) Uani d 1 . .
C C15 0.82584(14) 0.23173(11) 0.31236(5) 0.0205(3) Uani d 1 . .
C C16 0.85130(14) 0.24664(11) 0.36358(5) 0.0221(3) Uani d 1 . .
C C17 0.92352(17) 0.17956(12) 0.39728(6) 0.0295(3) Uani d 1 . .
H H17 0.965688 0.120098 0.388676 0.035 Uiso calc 1 . .
C C18 0.92010(17) 0.21707(13) 0.44358(6) 0.0304(3) Uani d 1 . .
H H18 0.958959 0.188554 0.473521 0.036 Uiso calc 1 . .
C C19 0.84659(14) 0.30825(11) 0.43899(5) 0.0227(3) Uani d 1 . .
C C20 0.81842(14) 0.36856(11) 0.47976(5) 0.0222(3) Uani d 1 . .
C C21 0.66512(16) 0.78725(11) 0.42976(5) 0.0257(3) Uani d 1 . .
C C22 0.54419(18) 0.83574(13) 0.42621(7) 0.0343(4) Uani d 1 . .
H H22 0.466488 0.801861 0.413263 0.041 Uiso calc 1 . .
C C23 0.5353(2) 0.93293(15) 0.44131(8) 0.0464(5) Uani d 1 . .
H H23 0.451780 0.965418 0.438633 0.056 Uiso calc 1 . .
C C24 0.6477(2) 0.98287(14) 0.46029(8) 0.0492(5) Uani d 1 . .
H H24 0.641627 1.049810 0.470365 0.059 Uiso calc 1 . .
C C25 0.7680(2) 0.93559(14) 0.46454(8) 0.0478(5) Uani d 1 . .
H H25 0.845182 0.969597 0.477894 0.057 Uiso calc 1 . .
C C26 0.77712(19) 0.83764(13) 0.44927(7) 0.0370(4) Uani d 1 . .
H H26 0.860658 0.805211 0.452263 0.044 Uiso calc 1 . .
C C27 0.63996(15) 0.58672(11) 0.19152(5) 0.0222(3) Uani d 1 . .
C C28 0.51396(15) 0.62173(12) 0.17514(6) 0.0271(3) Uani d 1 . .
H H28 0.445274 0.620404 0.196869 0.033 Uiso calc 1 . .
C C29 0.48819(17) 0.65857(12) 0.12724(6) 0.0303(3) Uani d 1 . .
H H29 0.401410 0.680622 0.116268 0.036 Uiso calc 1 . .
C C30 0.58747(18) 0.66344(12) 0.09542(6) 0.0317(3) Uani d 1 . .
H H30 0.569838 0.689923 0.062973 0.038 Uiso calc 1 . .
C C31 0.71357(18) 0.62906(15) 0.11152(6) 0.0376(4) Uani d 1 . .
H H31 0.782543 0.632158 0.089955 0.045 Uiso calc 1 . .
C C32 0.73909(16) 0.59025(14) 0.15896(6) 0.0323(4) Uani d 1 . .
H H32 0.825091 0.565819 0.169340 0.039 Uiso calc 1 . .
C C33 0.86940(14) 0.13604(11) 0.29145(5) 0.0213(3) Uani d 1 . .
C C34 0.95353(15) 0.13496(11) 0.25326(5) 0.0233(3) Uani d 1 . .
H H34 0.982623 0.195715 0.240408 0.028 Uiso calc 1 . .
C C35 0.99553(16) 0.04640(12) 0.23368(6) 0.0274(3) Uani d 1 . .
H H35 1.052341 0.047091 0.207570 0.033 Uiso calc 1 . .
C C36 0.95451(17) -0.04261(12) 0.25227(7) 0.0313(3) Uani d 1 . .
H H36 0.982821 -0.103132 0.238932 0.038 Uiso calc 1 . .
C C37 0.87209(17) -0.04298(12) 0.29037(7) 0.0309(3) Uani d 1 . .
H H37 0.844492 -0.104022 0.303371 0.037 Uiso calc 1 . .
C C38 0.82924(16) 0.04546(11) 0.30982(6) 0.0263(3) Uani d 1 . .
H H38 0.772140 0.044189 0.335840 0.032 Uiso calc 1 . .
C C39 0.85297(15) 0.32409(12) 0.53006(5) 0.0237(3) Uani d 1 . .
C C40 0.78919(17) 0.23834(13) 0.54385(6) 0.0313(3) Uani d 1 . .
H H40 0.720053 0.210821 0.522050 0.038 Uiso calc 1 . .
C C41 0.8254(2) 0.19268(15) 0.58903(7) 0.0394(4) Uani d 1 . .
H H41 0.782257 0.133703 0.597723 0.047 Uiso calc 1 . .
C C42 0.92487(19) 0.23337(16) 0.62148(6) 0.0419(5) Uani d 1 . .
H H42 0.949622 0.202435 0.652456 0.050 Uiso calc 1 . .
C C43 0.98729(17) 0.31836(16) 0.60868(6) 0.0381(4) Uani d 1 . .
H H43 1.054483 0.346547 0.631109 0.046 Uiso calc 1 . .
C C44 0.95294(15) 0.36380(13) 0.56300(6) 0.0291(3) Uani d 1 . .
H H44 0.997849 0.422012 0.554307 0.035 Uiso calc 1 . .
N N5 0.50664(13) 0.40837(10) 0.36913(5) 0.0271(3) Uani d 1 . .
H H5A 0.480(2) 0.4337(14) 0.3967(7) 0.041 Uiso d 1 . .
H H5B 0.509(2) 0.3447(11) 0.3761(8) 0.041 Uiso d 1 . .
C C45 0.40746(17) 0.42549(15) 0.32609(7) 0.0385(4) Uani d 1 . .
H H45A 0.329199 0.383047 0.329539 0.046 Uiso calc 1 A 1
H H45B 0.446349 0.405890 0.295254 0.046 Uiso calc 1 A 1
C C46 0.36344(16) 0.53096(14) 0.32166(6) 0.0326(4) Uani d 0.882(12) B 1
H H46A 0.442264 0.574411 0.322569 0.039 Uiso calc 0.882(12) B 1
H H46B 0.311072 0.540812 0.289330 0.039 Uiso calc 0.882(12) B 1
N N6 0.2830(4) 0.5585(2) 0.36180(8) 0.0361(8) Uani d 0.882(12) B 1
H H6A 0.2073(19) 0.5235(18) 0.3589(9) 0.054 Uiso d 0.882(12) B 1
H H6B 0.257(3) 0.6185(13) 0.3606(9) 0.054 Uiso d 0.882(12) B 1
C C46B 0.36344(16) 0.53096(14) 0.32166(6) 0.0326(4) Uani d 0.118(12) B 2
H H46C 0.428985 0.567714 0.303754 0.039 Uiso calc 0.118(12) B 2
H H46D 0.277978 0.532993 0.300800 0.039 Uiso calc 0.118(12) B 2
N N6B 0.346(3) 0.5839(15) 0.3685(6) 0.046(5) Uani d 0.118(12) B 2
H H6C 0.305(16) 0.640(6) 0.3622(17) 0.068 Uiso d 0.118(12) B 2
H H6D 0.425(5) 0.604(12) 0.382(4) 0.068 Uiso d 0.118(12) B 2
O O3 0.0708(14) 0.4152(11) 0.3732(6) 0.070(4) Uani d 0.136(4) C 1
H H3O -0.010618 0.402558 0.371916 0.084 Uiso calc 0.136(4) C 1
C C47 0.1402(18) 0.3301(15) 0.3759(7) 0.060(5) Uani d 0.136(4) C 1
H H47A 0.117547 0.291039 0.345850 0.072 Uiso calc 0.136(4) C 1
H H47B 0.118247 0.292480 0.405043 0.072 Uiso calc 0.136(4) C 1
H H47C 0.235366 0.344884 0.378874 0.072 Uiso calc 0.136(4) C 1

loop_
_atom_site_aniso_label
_atom_site_aniso_U_11
_atom_site_aniso_U_22
_atom_site_aniso_U_33
_atom_site_aniso_U_12
_atom_site_aniso_U_13
_atom_site_aniso_U_23
Zn1 0.02239(11) 0.01794(11) 0.01494(10) 0.00134(6) 0.00332(7) -0.00039(6)
O1 0.0343(6) 0.0355(6) 0.0240(6) 0.0011(5) 0.0097(4) 0.0021(5)
O2 0.0390(6) 0.0310(6) 0.0299(6) 0.0063(5) 0.0107(5) -0.0054(5)
N1 0.0240(6) 0.0202(6) 0.0175(6) 0.0000(4) 0.0033(4) -0.0014(4)
N2 0.0242(6) 0.0190(6) 0.0179(6) 0.0007(4) 0.0041(4) -0.0005(4)
N3 0.0241(6) 0.0187(6) 0.0153(5) 0.0017(4) 0.0038(4) 0.0000(4)
N4 0.0235(6) 0.0220(6) 0.0148(5) 0.0035(4) 0.0027(4) -0.0006(4)
C1 0.0224(7) 0.0249(7) 0.0161(6) -0.0013(5) 0.0029(5) -0.0024(5)
C2 0.0277(7) 0.0281(8) 0.0182(7) 0.0010(6) 0.0019(5) -0.0036(6)
C3 0.0332(8) 0.0245(7) 0.0191(7) -0.0008(6) 0.0021(6) -0.0044(6)
C4 0.0229(6) 0.0229(7) 0.0196(7) -0.0010(5) 0.0032(5) -0.0048(5)
C5 0.0238(7) 0.0202(7) 0.0226(7) 0.0005(5) 0.0040(5) -0.0036(5)
C6 0.0230(7) 0.0184(7) 0.0233(7) -0.0002(5) 0.0044(5) -0.0012(5)
C7 0.0372(8) 0.0170(7) 0.0282(8) 0.0009(6) 0.0059(6) 0.0012(6)
C8 0.0368(8) 0.0211(7) 0.0249(7) 0.0012(6) 0.0055(6) 0.0042(6)
C9 0.0251(7) 0.0203(7) 0.0198(7) 0.0012(5) 0.0045(5) 0.0031(5)
C10 0.0229(7) 0.0230(7) 0.0182(7) 0.0014(5) 0.0038(5) 0.0024(5)
C11 0.0239(7) 0.0220(7) 0.0164(6) 0.0013(5) 0.0027(5) 0.0008(5)
C12 0.0329(8) 0.0270(8) 0.0163(6) 0.0017(6) 0.0003(5) -0.0013(6)
C13 0.0322(8) 0.0224(7) 0.0190(7) 0.0008(6) 0.0008(6) -0.0042(5)
C14 0.0229(6) 0.0203(7) 0.0172(6) -0.0002(5) 0.0044(5) -0.0020(5)
C15 0.0223(6) 0.0203(7) 0.0193(7) 0.0012(5) 0.0040(5) -0.0015(5)
C16 0.0244(7) 0.0225(7) 0.0198(7) 0.0047(5) 0.0038(5) -0.0003(5)
C17 0.0366(8) 0.0292(8) 0.0223(7) 0.0136(6) 0.0008(6) -0.0007(6)
C18 0.0377(8) 0.0332(9) 0.0197(7) 0.0148(7) -0.0009(6) 0.0018(6)
C19 0.0254(7) 0.0247(7) 0.0179(7) 0.0034(6) 0.0015(5) 0.0000(5)
C20 0.0241(7) 0.0262(7) 0.0162(6) 0.0008(5) 0.0021(5) -0.0002(5)
C21 0.0355(8) 0.0209(7) 0.0210(7) 0.0014(6) 0.0048(6) -0.0030(5)
C22 0.0375(9) 0.0282(9) 0.0377(9) 0.0053(7) 0.0059(7) -0.0034(7)
C23 0.0566(12) 0.0319(10) 0.0513(12) 0.0176(9) 0.0074(9) -0.0057(8)
C24 0.0779(15) 0.0224(9) 0.0467(11) 0.0083(9) 0.0025(10) -0.0114(8)
C25 0.0609(13) 0.0278(9) 0.0529(12) -0.0050(8) -0.0042(10) -0.0136(8)
C26 0.0414(9) 0.0290(9) 0.0397(10) 0.0009(7) -0.0015(7) -0.0101(7)
C27 0.0290(7) 0.0188(7) 0.0188(7) 0.0006(5) 0.0023(5) 0.0021(5)
C28 0.0280(7) 0.0274(8) 0.0261(7) 0.0034(6) 0.0027(6) 0.0002(6)
C29 0.0342(8) 0.0270(8) 0.0286(8) 0.0055(6) -0.0041(6) 0.0016(6)
C30 0.0430(9) 0.0290(8) 0.0219(7) -0.0030(7) -0.0037(6) 0.0071(6)
C31 0.0352(9) 0.0543(11) 0.0239(8) -0.0044(8) 0.0059(6) 0.0111(7)
C32 0.0269(8) 0.0463(10) 0.0240(8) 0.0030(7) 0.0039(6) 0.0084(7)
C33 0.0238(7) 0.0219(7) 0.0179(6) 0.0036(5) -0.0002(5) -0.0017(5)
C34 0.0266(7) 0.0226(7) 0.0207(7) 0.0018(5) 0.0032(5) -0.0014(5)
C35 0.0271(7) 0.0319(8) 0.0236(7) 0.0058(6) 0.0044(6) -0.0044(6)
C36 0.0329(8) 0.0237(8) 0.0369(9) 0.0081(6) 0.0015(7) -0.0072(6)
C37 0.0329(8) 0.0208(8) 0.0390(9) 0.0026(6) 0.0036(7) 0.0029(6)
C38 0.0275(7) 0.0250(8) 0.0270(8) 0.0037(6) 0.0058(6) 0.0022(6)
C39 0.0260(7) 0.0289(8) 0.0164(6) 0.0067(6) 0.0038(5) -0.0004(6)
C40 0.0390(9) 0.0319(9) 0.0230(7) 0.0024(7) 0.0037(6) 0.0014(6)
C41 0.0496(10) 0.0411(10) 0.0290(8) 0.0103(8) 0.0120(7) 0.0109(7)
C42 0.0438(10) 0.0636(13) 0.0191(8) 0.0266(9) 0.0067(7) 0.0104(8)
C43 0.0298(8) 0.0623(12) 0.0212(8) 0.0162(8) -0.0031(6) -0.0050(8)
C44 0.0247(7) 0.0396(9) 0.0232(7) 0.0067(6) 0.0024(6) -0.0034(6)
N5 0.0246(6) 0.0233(7) 0.0341(7) 0.0007(5) 0.0062(5) 0.0004(5)
C45 0.0281(8) 0.0444(10) 0.0419(10) -0.0002(7) -0.0037(7) -0.0157(8)
C46 0.0270(8) 0.0478(10) 0.0229(8) 0.0033(7) 0.0011(6) 0.0014(7)
N6 0.0404(17) 0.0460(14) 0.0224(9) 0.0156(12) 0.0061(10) 0.0046(8)
C46B 0.0270(8) 0.0478(10) 0.0229(8) 0.0033(7) 0.0011(6) 0.0014(7)
N6B 0.035(12) 0.049(10) 0.052(10) -0.002(8) 0.002(8) -0.006(7)
O3 0.064(8) 0.067(9) 0.078(10) -0.017(7) -0.003(7) 0.016(7)
C47 0.054(10) 0.072(12) 0.056(10) -0.017(9) 0.011(8) -0.011(9)

loop_
_atom_type_symbol
_atom_type_description
_atom_type_scat_dispersion_real
_atom_type_scat_dispersion_imag
_atom_type_scat_source
C C 0.0181 0.0091 'International Tables Vol C Tables 4.2.6.8 and 6.1.1.4'
H H 0.0000 0.0000 'International Tables Vol C Tables 4.2.6.8 and 6.1.1.4'
N N 0.0311 0.0180 'International Tables Vol C Tables 4.2.6.8 and 6.1.1.4'
O O 0.0492 0.0322 'International Tables Vol C Tables 4.2.6.8 and 6.1.1.4'
Zn Zn -1.5491 0.6778 'International Tables Vol C Tables 4.2.6.8 and 6.1.1.4'

loop_
_geom_angle_atom_site_label_1
_geom_angle_atom_site_label_2
_geom_angle_atom_site_label_3
_geom_angle_site_symmetry_1
_geom_angle_site_symmetry_3
_geom_angle
_geom_angle_publ_flag
N2 Zn1 N4 . . 155.81(5) ?
N2 Zn1 N3 . . 88.38(5) ?
N4 Zn1 N3 . . 87.85(5) ?
N2 Zn1 N5 . . 102.59(5) ?
N4 Zn1 N5 . . 101.54(5) ?
N3 Zn1 N5 . . 102.84(5) ?
N2 Zn1 N1 . . 88.29(5) ?
N4 Zn1 N1 . . 88.25(5) ?
N3 Zn1 N1 . . 162.66(5) ?
N5 Zn1 N1 . . 94.49(5) ?
C2 O1 H1 . . 109.5 ?
C3 O2 H2A . . 109.5 ?
C1 N1 C4 . . 110.22(12) ?
C1 N1 Zn1 . . 124.07(10) ?
C4 N1 Zn1 . . 124.07(9) ?
C6 N2 C9 . . 106.70(12) ?
C6 N2 Zn1 . . 126.63(10) ?
C9 N2 Zn1 . . 126.20(10) ?
C14 N3 C11 . . 106.58(11) ?
C14 N3 Zn1 . . 125.90(9) ?
C11 N3 Zn1 . . 124.72(9) ?
C19 N4 C16 . . 106.72(12) ?
C19 N4 Zn1 . . 126.30(10) ?
C16 N4 Zn1 . . 126.97(9) ?
N1 C1 C20 . . 125.66(13) ?
N1 C1 C2 . . 111.54(12) ?
C20 C1 C2 . . 122.79(13) ?
O1 C2 C1 . . 109.69(12) ?
O1 C2 C3 . . 112.41(12) ?
C1 C2 C3 . . 103.15(12) ?
O1 C2 H2 . . 110.5 ?
C1 C2 H2 . . 110.5 ?
C3 C2 H2 . . 110.5 ?
O2 C3 C4 . . 113.06(12) ?
O2 C3 C2 . . 114.25(13) ?
C4 C3 C2 . . 102.83(12) ?
O2 C3 H3 . . 108.8 ?
C4 C3 H3 . . 108.8 ?
C2 C3 H3 . . 108.8 ?
N1 C4 C5 . . 125.69(13) ?
N1 C4 C3 . . 111.67(12) ?
C5 C4 C3 . . 122.63(13) ?
C4 C5 C6 . . 125.81(13) ?
C4 C5 C21 . . 118.21(13) ?
C6 C5 C21 . . 115.86(13) ?
N2 C6 C5 . . 126.18(13) ?
N2 C6 C7 . . 109.70(12) ?
C5 C6 C7 . . 124.10(13) ?
C8 C7 C6 . . 107.13(13) ?
C8 C7 H7 . . 126.4 ?
C6 C7 H7 . . 126.4 ?
C7 C8 C9 . . 107.28(13) ?
C7 C8 H8 . . 126.4 ?
C9 C8 H8 . . 126.4 ?
N2 C9 C10 . . 125.87(13) ?
N2 C9 C8 . . 109.15(13) ?
C10 C9 C8 . . 124.93(13) ?
C9 C10 C11 . . 125.20(13) ?
C9 C10 C27 . . 117.69(13) ?
C11 C10 C27 . . 117.08(13) ?
N3 C11 C10 . . 124.71(13) ?
N3 C11 C12 . . 109.73(12) ?
C10 C11 C12 . . 125.48(13) ?
C13 C12 C11 . . 106.91(13) ?
C13 C12 H12 . . 126.5 ?
C11 C12 H12 . . 126.5 ?
C12 C13 C14 . . 107.17(13) ?
C12 C13 H13 . . 126.4 ?
C14 C13 H13 . . 126.4 ?
N3 C14 C15 . . 124.61(12) ?
N3 C14 C13 . . 109.49(12) ?
C15 C14 C13 . . 125.79(13) ?
C16 C15 C14 . . 124.48(13) ?
C16 C15 C33 . . 117.67(13) ?
C14 C15 C33 . . 117.82(12) ?
N4 C16 C15 . . 125.85(13) ?
N4 C16 C17 . . 109.14(12) ?
C15 C16 C17 . . 124.99(13) ?
C18 C17 C16 . . 107.17(13) ?
C18 C17 H17 . . 126.4 ?
C16 C17 H17 . . 126.4 ?
C17 C18 C19 . . 107.31(13) ?
C17 C18 H18 . . 126.3 ?
C19 C18 H18 . . 126.3 ?
N4 C19 C20 . . 126.10(13) ?
N4 C19 C18 . . 109.61(13) ?
C20 C19 C18 . . 124.29(13) ?
C1 C20 C19 . . 125.69(13) ?
C1 C20 C39 . . 119.08(13) ?
C19 C20 C39 . . 115.23(13) ?
C22 C21 C26 . . 118.74(15) ?
C22 C21 C5 . . 121.41(15) ?
C26 C21 C5 . . 119.76(14) ?
C23 C22 C21 . . 120.74(18) ?
C23 C22 H22 . . 119.6 ?
C21 C22 H22 . . 119.6 ?
C24 C23 C22 . . 120.11(19) ?
C24 C23 H23 . . 119.9 ?
C22 C23 H23 . . 119.9 ?
C25 C24 C23 . . 119.88(17) ?
C25 C24 H24 . . 120.1 ?
C23 C24 H24 . . 120.1 ?
C24 C25 C26 . . 120.1(2) ?
C24 C25 H25 . . 120.0 ?
C26 C25 H25 . . 120.0 ?
C21 C26 C25 . . 120.47(18) ?
C21 C26 H26 . . 119.8 ?
C25 C26 H26 . . 119.8 ?
C32 C27 C28 . . 118.52(14) ?
C32 C27 C10 . . 120.79(13) ?
C28 C27 C10 . . 120.69(13) ?
C29 C28 C27 . . 120.48(15) ?
C29 C28 H28 . . 119.8 ?
C27 C28 H28 . . 119.8 ?
C30 C29 C28 . . 120.72(15) ?
C30 C29 H29 . . 119.6 ?
C28 C29 H29 . . 119.6 ?
C29 C30 C31 . . 119.17(15) ?
C29 C30 H30 . . 120.4 ?
C31 C30 H30 . . 120.4 ?
C32 C31 C30 . . 120.32(16) ?
C32 C31 H31 . . 119.8 ?
C30 C31 H31 . . 119.8 ?
C31 C32 C27 . . 120.76(15) ?
C31 C32 H32 . . 119.6 ?
C27 C32 H32 . . 119.6 ?
C34 C33 C38 . . 118.04(13) ?
C34 C33 C15 . . 120.58(13) ?
C38 C33 C15 . . 121.37(13) ?
C35 C34 C33 . . 121.16(14) ?
C35 C34 H34 . . 119.4 ?
C33 C34 H34 . . 119.4 ?
C36 C35 C34 . . 119.99(15) ?
C36 C35 H35 . . 120.0 ?
C34 C35 H35 . . 120.0 ?
C37 C36 C35 . . 119.65(14) ?
C37 C36 H36 . . 120.2 ?
C35 C36 H36 . . 120.2 ?
C36 C37 C38 . . 120.50(15) ?
C36 C37 H37 . . 119.7 ?
C38 C37 H37 . . 119.7 ?
C37 C38 C33 . . 120.65(15) ?
C37 C38 H38 . . 119.7 ?
C33 C38 H38 . . 119.7 ?
C44 C39 C40 . . 118.47(14) ?
C44 C39 C20 . . 121.42(14) ?
C40 C39 C20 . . 120.03(14) ?
C41 C40 C39 . . 120.89(17) ?
C41 C40 H40 . . 119.6 ?
C39 C40 H40 . . 119.6 ?
C42 C41 C40 . . 119.91(18) ?
C42 C41 H41 . . 120.0 ?
C40 C41 H41 . . 120.0 ?
C43 C42 C41 . . 119.83(16) ?
C43 C42 H42 . . 120.1 ?
C41 C42 H42 . . 120.1 ?
C42 C43 C44 . . 120.60(17) ?
C42 C43 H43 . . 119.7 ?
C44 C43 H43 . . 119.7 ?
C39 C44 C43 . . 120.28(17) ?
C39 C44 H44 . . 119.9 ?
C43 C44 H44 . . 119.9 ?
C45 N5 Zn1 . . 117.93(11) ?
C45 N5 H5A . . 111.4(15) ?
Zn1 N5 H5A . . 110.1(15) ?
C45 N5 H5B . . 108.8(14) ?
Zn1 N5 H5B . . 105.3(14) ?
H5A N5 H5B . . 101.8(18) ?
N5 C45 C46B . . 112.77(14) ?
N5 C45 C46 . . 112.77(14) ?
N5 C45 H45A . . 109.0 ?
C46 C45 H45A . . 109.0 ?
N5 C45 H45B . . 109.0 ?
C46 C45 H45B . . 109.0 ?
H45A C45 H45B . . 107.8 ?
N6 C46 C45 . . 111.44(17) ?
N6 C46 H46A . . 109.3 ?
C45 C46 H46A . . 109.3 ?
N6 C46 H46B . . 109.3 ?
C45 C46 H46B . . 109.3 ?
H46A C46 H46B . . 108.0 ?
C46 N6 H6A . . 109.2(15) ?
C46 N6 H6B . . 114.0(16) ?
H6A N6 H6B . . 104(2) ?
N6B C46B C45 . . 116.8(7) ?
N6B C46B H46C . . 108.1 ?
C45 C46B H46C . . 108.1 ?
N6B C46B H46D . . 108.1 ?
C45 C46B H46D . . 108.1 ?
H46C C46B H46D . . 107.3 ?
C46B N6B H6C . . 110(3) ?
C46B N6B H6D . . 109(3) ?
H6C N6B H6D . . 102(4) ?
C47 O3 H3O . . 109.5 ?
O3 C47 H47A . . 109.5 ?
O3 C47 H47B . . 109.5 ?
H47A C47 H47B . . 109.5 ?
O3 C47 H47C . . 109.5 ?
H47A C47 H47C . . 109.5 ?
H47B C47 H47C . . 109.5 ?

loop_
_geom_bond_atom_site_label_1
_geom_bond_atom_site_label_2
_geom_bond_site_symmetry_2
_geom_bond_distance
_geom_bond_publ_flag
Zn1 N2 . 2.0556(12) ?
Zn1 N4 . 2.0660(12) ?
Zn1 N3 . 2.0812(11) ?
Zn1 N5 . 2.1315(13) ?
Zn1 N1 . 2.1399(12) ?
O1 C2 . 1.4294(19) ?
O1 H1 . 0.99(2) ?
O2 C3 . 1.4204(19) ?
O2 H2A . 0.99(3) ?
N1 C1 . 1.3593(19) ?
N1 C4 . 1.3618(19) ?
N2 C6 . 1.3661(18) ?
N2 C9 . 1.3865(18) ?
N3 C14 . 1.3716(18) ?
N3 C11 . 1.3731(18) ?
N4 C19 . 1.3654(18) ?
N4 C16 . 1.3863(18) ?
C1 C20 . 1.382(2) ?
C1 C2 . 1.5257(19) ?
C2 C3 . 1.544(2) ?
C2 H2 . 1.0000 ?
C3 C4 . 1.5292(19) ?
C3 H3 . 1.0000 ?
C4 C5 . 1.383(2) ?
C5 C6 . 1.417(2) ?
C5 C21 . 1.500(2) ?
C6 C7 . 1.442(2) ?
C7 C8 . 1.356(2) ?
C7 H7 . 0.9500 ?
C8 C9 . 1.438(2) ?
C8 H8 . 0.9500 ?
C9 C10 . 1.394(2) ?
C10 C11 . 1.411(2) ?
C10 C27 . 1.4990(19) ?
C11 C12 . 1.434(2) ?
C12 C13 . 1.359(2) ?
C12 H12 . 0.9500 ?
C13 C14 . 1.4364(19) ?
C13 H13 . 0.9500 ?
C14 C15 . 1.414(2) ?
C15 C16 . 1.401(2) ?
C15 C33 . 1.4960(19) ?
C16 C17 . 1.439(2) ?
C17 C18 . 1.354(2) ?
C17 H17 . 0.9500 ?
C18 C19 . 1.441(2) ?
C18 H18 . 0.9500 ?
C19 C20 . 1.421(2) ?
C20 C39 . 1.5001(19) ?
C21 C22 . 1.385(2) ?
C21 C26 . 1.387(2) ?
C22 C23 . 1.383(3) ?
C22 H22 . 0.9500 ?
C23 C24 . 1.382(3) ?
C23 H23 . 0.9500 ?
C24 C25 . 1.372(3) ?
C24 H24 . 0.9500 ?
C25 C26 . 1.394(3) ?
C25 H25 . 0.9500 ?
C26 H26 . 0.9500 ?
C27 C32 . 1.394(2) ?
C27 C28 . 1.395(2) ?
C28 C29 . 1.391(2) ?
C28 H28 . 0.9500 ?
C29 C30 . 1.382(3) ?
C29 H29 . 0.9500 ?
C30 C31 . 1.392(3) ?
C30 H30 . 0.9500 ?
C31 C32 . 1.389(2) ?
C31 H31 . 0.9500 ?
C32 H32 . 0.9500 ?
C33 C34 . 1.397(2) ?
C33 C38 . 1.397(2) ?
C34 C35 . 1.393(2) ?
C34 H34 . 0.9500 ?
C35 C36 . 1.384(2) ?
C35 H35 . 0.9500 ?
C36 C37 . 1.383(3) ?
C36 H36 . 0.9500 ?
C37 C38 . 1.393(2) ?
C37 H37 . 0.9500 ?
C38 H38 . 0.9500 ?
C39 C44 . 1.395(2) ?
C39 C40 . 1.395(2) ?
C40 C41 . 1.389(2) ?
C40 H40 . 0.9500 ?
C41 C42 . 1.389(3) ?
C41 H41 . 0.9500 ?
C42 C43 . 1.372(3) ?
C42 H42 . 0.9500 ?
C43 C44 . 1.396(2) ?
C43 H43 . 0.9500 ?
C44 H44 . 0.9500 ?
N5 C45 . 1.486(2) ?
N5 H5A . 0.884(15) ?
N5 H5B . 0.882(15) ?
C45 C46B . 1.498(3) ?
C45 C46 . 1.498(3) ?
C45 H45A . 0.9900 ?
C45 H45B . 0.9900 ?
C46 N6 . 1.463(2) ?
C46 H46A . 0.9900 ?
C46 H46B . 0.9900 ?
N6 H6A . 0.898(16) ?
N6 H6B . 0.853(16) ?
C46B N6B . 1.479(14) ?
C46B H46C . 0.9900 ?
C46B H46D . 0.9900 ?
N6B H6C . 0.88(2) ?
N6B H6D . 0.89(2) ?
O3 C47 . 1.35(2) ?
O3 H3O . 0.8400 ?
C47 H47A . 0.9800 ?
C47 H47B . 0.9800 ?
C47 H47C . 0.9800 ?

loop_
_geom_hbond_atom_site_label_D
_geom_hbond_atom_site_label_H
_geom_hbond_atom_site_label_A
_geom_hbond_site_symmetry_A
_geom_hbond_distance_DH
_geom_hbond_distance_HA
_geom_hbond_distance_DA
_geom_hbond_angle_DHA
_geom_hbond_publ_flag
O1 H1 N6 3_666 0.99 1.73 2.710(3) 168.2 yes
O1 H1 N6B 3_666 0.99 1.54 2.510(17) 165.3 yes
O2 H2A O1 3_666 0.99 1.82 2.8056(18) 171.1 yes
C2 H2 O3 3_666 1.00 2.53 3.460(14) 155.3 yes
N5 H5A O1 3_666 0.884(15) 2.379(16) 3.2442(18) 166.1(19) yes
C46 H46A N2 . 0.99 2.49 3.368(2) 147.9 yes
N6 H6A O3 . 0.898(16) 2.08(2) 2.932(14) 159(3) yes
C46B H46C N2 . 0.99 2.68 3.368(2) 126.4 yes
O3 H3O N4 1_455 0.84 2.20 2.992(14) 157.2 yes

loop_
_geom_torsion_atom_site_label_1
_geom_torsion_atom_site_label_2
_geom_torsion_atom_site_label_3
_geom_torsion_atom_site_label_4
_geom_torsion_site_symmetry_1
_geom_torsion_site_symmetry_2
_geom_torsion_site_symmetry_3
_geom_torsion_site_symmetry_4
_geom_torsion
_geom_torsion_publ_flag
C4 N1 C1 C20 . . . . -172.69(14) ?
Zn1 N1 C1 C20 . . . . 21.5(2) ?
C4 N1 C1 C2 . . . . 8.29(16) ?
Zn1 N1 C1 C2 . . . . -157.56(10) ?
N1 C1 C2 O1 . . . . 113.02(14) ?
C20 C1 C2 O1 . . . . -66.03(18) ?
N1 C1 C2 C3 . . . . -6.94(16) ?
C20 C1 C2 C3 . . . . 174.00(14) ?
O1 C2 C3 O2 . . . . 7.86(17) ?
C1 C2 C3 O2 . . . . 125.94(13) ?
O1 C2 C3 C4 . . . . -115.04(13) ?
C1 C2 C3 C4 . . . . 3.04(15) ?
C1 N1 C4 C5 . . . . 173.14(14) ?
Zn1 N1 C4 C5 . . . . -21.0(2) ?
C1 N1 C4 C3 . . . . -6.09(17) ?
Zn1 N1 C4 C3 . . . . 159.75(10) ?
O2 C3 C4 N1 . . . . -122.20(14) ?
C2 C3 C4 N1 . . . . 1.50(16) ?
O2 C3 C4 C5 . . . . 58.54(19) ?
C2 C3 C4 C5 . . . . -177.76(13) ?
N1 C4 C5 C6 . . . . 7.8(2) ?
C3 C4 C5 C6 . . . . -173.08(14) ?
N1 C4 C5 C21 . . . . -168.03(14) ?
C3 C4 C5 C21 . . . . 11.1(2) ?
C9 N2 C6 C5 . . . . 176.68(14) ?
Zn1 N2 C6 C5 . . . . 4.2(2) ?
C9 N2 C6 C7 . . . . -1.77(16) ?
Zn1 N2 C6 C7 . . . . -174.29(10) ?
C4 C5 C6 N2 . . . . 1.8(2) ?
C21 C5 C6 N2 . . . . 177.74(14) ?
C4 C5 C6 C7 . . . . -179.92(15) ?
C21 C5 C6 C7 . . . . -4.0(2) ?
N2 C6 C7 C8 . . . . 0.94(18) ?
C5 C6 C7 C8 . . . . -177.54(15) ?
C6 C7 C8 C9 . . . . 0.26(18) ?
C6 N2 C9 C10 . . . . -175.80(14) ?
Zn1 N2 C9 C10 . . . . -3.2(2) ?
C6 N2 C9 C8 . . . . 1.93(16) ?
Zn1 N2 C9 C8 . . . . 174.49(10) ?
C7 C8 C9 N2 . . . . -1.36(18) ?
C7 C8 C9 C10 . . . . 176.39(15) ?
N2 C9 C10 C11 . . . . -5.4(2) ?
C8 C9 C10 C11 . . . . 177.25(15) ?
N2 C9 C10 C27 . . . . 176.78(13) ?
C8 C9 C10 C27 . . . . -0.6(2) ?
C14 N3 C11 C10 . . . . -173.52(14) ?
Zn1 N3 C11 C10 . . . . 24.5(2) ?
C14 N3 C11 C12 . . . . 3.29(16) ?
Zn1 N3 C11 C12 . . . . -158.64(10) ?
C9 C10 C11 N3 . . . . -6.2(2) ?
C27 C10 C11 N3 . . . . 171.62(13) ?
C9 C10 C11 C12 . . . . 177.44(15) ?
C27 C10 C11 C12 . . . . -4.7(2) ?
N3 C11 C12 C13 . . . . -1.97(17) ?
C10 C11 C12 C13 . . . . 174.82(15) ?
C11 C12 C13 C14 . . . . -0.14(17) ?
C11 N3 C14 C15 . . . . 173.12(13) ?
Zn1 N3 C14 C15 . . . . -25.2(2) ?
C11 N3 C14 C13 . . . . -3.37(16) ?
Zn1 N3 C14 C13 . . . . 158.29(10) ?
C12 C13 C14 N3 . . . . 2.20(17) ?
C12 C13 C14 C15 . . . . -174.24(14) ?
N3 C14 C15 C16 . . . . 7.9(2) ?
C13 C14 C15 C16 . . . . -176.19(14) ?
N3 C14 C15 C33 . . . . -170.08(13) ?
C13 C14 C15 C33 . . . . 5.8(2) ?
C19 N4 C16 C15 . . . . 175.79(14) ?
Zn1 N4 C16 C15 . . . . -4.8(2) ?
C19 N4 C16 C17 . . . . -2.47(17) ?
Zn1 N4 C16 C17 . . . . 176.96(11) ?
C14 C15 C16 N4 . . . . 8.1(2) ?
C33 C15 C16 N4 . . . . -173.93(13) ?
C14 C15 C16 C17 . . . . -173.90(15) ?
C33 C15 C16 C17 . . . . 4.1(2) ?
N4 C16 C17 C18 . . . . 1.83(19) ?
C15 C16 C17 C18 . . . . -176.45(15) ?
C16 C17 C18 C19 . . . . -0.5(2) ?
C16 N4 C19 C20 . . . . -177.20(14) ?
Zn1 N4 C19 C20 . . . . 3.4(2) ?
C16 N4 C19 C18 . . . . 2.20(17) ?
Zn1 N4 C19 C18 . . . . -177.24(11) ?
C17 C18 C19 N4 . . . . -1.09(19) ?
C17 C18 C19 C20 . . . . 178.32(15) ?
N1 C1 C20 C19 . . . . -3.6(2) ?
C2 C1 C20 C19 . . . . 175.28(14) ?
N1 C1 C20 C39 . . . . 175.45(13) ?
C2 C1 C20 C39 . . . . -5.6(2) ?
N4 C19 C20 C1 . . . . -10.3(2) ?
C18 C19 C20 C1 . . . . 170.36(15) ?
N4 C19 C20 C39 . . . . 170.55(14) ?
C18 C19 C20 C39 . . . . -8.8(2) ?
C4 C5 C21 C22 . . . . -108.81(18) ?
C6 C5 C21 C22 . . . . 74.97(19) ?
C4 C5 C21 C26 . . . . 74.7(2) ?
C6 C5 C21 C26 . . . . -101.57(18) ?
C26 C21 C22 C23 . . . . 0.7(3) ?
C5 C21 C22 C23 . . . . -175.87(17) ?
C21 C22 C23 C24 . . . . -0.1(3) ?
C22 C23 C24 C25 . . . . -0.6(3) ?
C23 C24 C25 C26 . . . . 0.7(4) ?
C22 C21 C26 C25 . . . . -0.6(3) ?
C5 C21 C26 C25 . . . . 176.01(18) ?
C24 C25 C26 C21 . . . . -0.1(3) ?
C9 C10 C27 C32 . . . . 110.01(18) ?
C11 C10 C27 C32 . . . . -68.0(2) ?
C9 C10 C27 C28 . . . . -69.78(19) ?
C11 C10 C27 C28 . . . . 112.19(17) ?
C32 C27 C28 C29 . . . . 0.5(2) ?
C10 C27 C28 C29 . . . . -179.74(14) ?
C27 C28 C29 C30 . . . . -1.6(2) ?
C28 C29 C30 C31 . . . . 1.3(3) ?
C29 C30 C31 C32 . . . . 0.1(3) ?
C30 C31 C32 C27 . . . . -1.2(3) ?
C28 C27 C32 C31 . . . . 0.9(3) ?
C10 C27 C32 C31 . . . . -178.87(16) ?
C16 C15 C33 C34 . . . . -123.99(15) ?
C14 C15 C33 C34 . . . . 54.12(19) ?
C16 C15 C33 C38 . . . . 55.03(19) ?
C14 C15 C33 C38 . . . . -126.86(15) ?
C38 C33 C34 C35 . . . . 0.5(2) ?
C15 C33 C34 C35 . . . . 179.57(14) ?
C33 C34 C35 C36 . . . . -0.4(2) ?
C34 C35 C36 C37 . . . . -0.2(3) ?
C35 C36 C37 C38 . . . . 0.6(3) ?
C36 C37 C38 C33 . . . . -0.4(3) ?
C34 C33 C38 C37 . . . . -0.1(2) ?
C15 C33 C38 C37 . . . . -179.16(14) ?
C1 C20 C39 C44 . . . . -65.50(19) ?
C19 C20 C39 C44 . . . . 113.68(16) ?
C1 C20 C39 C40 . . . . 117.69(17) ?
C19 C20 C39 C40 . . . . -63.13(19) ?
C44 C39 C40 C41 . . . . -0.9(2) ?
C20 C39 C40 C41 . . . . 176.05(15) ?
C39 C40 C41 C42 . . . . 1.1(3) ?
C40 C41 C42 C43 . . . . -0.2(3) ?
C41 C42 C43 C44 . . . . -0.8(3) ?
C40 C39 C44 C43 . . . . -0.2(2) ?
C20 C39 C44 C43 . . . . -177.06(14) ?
C42 C43 C44 C39 . . . . 1.0(2) ?
Zn1 N5 C45 C46B . . . . -78.92(16) ?
Zn1 N5 C45 C46 . . . . -78.92(16) ?
N5 C45 C46 N6 . . . . -69.5(3) ?
N5 C45 C46B N6B . . . . -38.3(15) ?

_cod_database_fobs_code 2244055
